data_4069937
loop_
_publ_author_name
'Summerscales, Owen T.'
'Jones, Simon C.'
'Cloke, F. Geoffrey N.'
'Hitchcock, Peter B.'

_publ_section_title
;
 Anti-Bimetallic Complexes of Divalent Lanthanides with Silylated
 Pentalene and Cyclooctatetraenyl Bridging Ligands as Molecular Models for
 Lanthanide-Based Polymers
;
_journal_issue 20
_journal_name_full Organometallics
_journal_page_first 5896
_journal_paper_doi 10.1021/om900520h
_journal_volume 28
_journal_year 2009
_chemical_compound_source 'synthesis as described'
_chemical_formula_moiety 'C46 H78 Si2 Sm2, C7 H8'
_chemical_formula_sum 'C53 H86 Si2 Sm2'
_chemical_formula_weight 1112.1
_chemical_name_systematic
;
 ?
;
_space_group_IT_number 59
_symmetry_cell_setting orthorhombic
_symmetry_Int_Tables_number 59
_symmetry_space_group_name_Hall '-P 2c 2bc'
_symmetry_space_group_name_H-M 'P n m m :2'
_atom_sites_solution_hydrogens geom
_atom_sites_solution_primary direct
_atom_sites_solution_secondary difmap
_audit_conform_dict_location ftp://ftp.iucr.org/pub/cif_core.dic
_audit_conform_dict_name cif_core.dic
_audit_conform_dict_version 2.3
_audit_creation_date 2005-06-01T10:10:24-00:00
_audit_creation_method 'WinGX routine CIF_UPDATE'
_cell_angle_alpha 90
_cell_angle_beta 90
_cell_angle_gamma 90
_cell_formula_units_Z 2
_cell_length_a 7.8240(2)
_cell_length_b 17.3596(5)
_cell_length_c 18.6606(4)
_cell_measurement_reflns_used 17955
_cell_measurement_temperature 173(2)
_cell_measurement_theta_max 26.022
_cell_measurement_theta_min 3.395
_cell_measurement_wavelength 0.71073
_cell_volume 2534.51(11)
_computing_cell_refinement 'HKL Scalepack (Otwinowski & Minor 1997)'
_computing_data_collection 'Collect (Nonius BV, 1997-2000)'
_computing_data_reduction 'HKL Denzo and Scalepack (Otwinowski & Minor 1997)'
_computing_molecular_graphics 'Ortep-3 for Windows (Farrugia, 1997)'
_computing_publication_material 'WinGX publication routines (Farrugia, 1999)'
_computing_structure_refinement 'SHELXL-97 (Sheldrick, 1997)'
_computing_structure_solution 'SHELXS-86 (Sheldrick, 1986)'
_diffrn_ambient_temperature 173(2)
_diffrn_detector 'CCD plate'
_diffrn_detector_area_resol_mean 9
_diffrn_measured_fraction_theta_full 0.997
_diffrn_measured_fraction_theta_max 0.997
_diffrn_measurement_device '95mm CCD camera on \k-goniostat'
_diffrn_measurement_device_type KappaCCD
_diffrn_measurement_method 'CCD rotation images, thick slices'
_diffrn_orient_matrix_type 'by Nonius Collect from scalepack cell'
_diffrn_orient_matrix_UB_11 0.100091
_diffrn_orient_matrix_UB_12 -0.58289E-2
_diffrn_orient_matrix_UB_13 -0.328818E-1
_diffrn_orient_matrix_UB_21 0.794263E-1
_diffrn_orient_matrix_UB_22 0.94986E-2
_diffrn_orient_matrix_UB_23 0.410448E-1
_diffrn_orient_matrix_UB_31 0.3026E-2
_diffrn_orient_matrix_UB_32 -0.565167E-1
_diffrn_orient_matrix_UB_33 0.102896E-1
_diffrn_radiation_monochromator graphite
_diffrn_radiation_probe x-ray
_diffrn_radiation_type MoK\a
_diffrn_radiation_wavelength 0.71073
_diffrn_reflns_av_R_equivalents 0.0731
_diffrn_reflns_av_unetI/netI 0.0309
_diffrn_reflns_limit_h_max 9
_diffrn_reflns_limit_h_min -9
_diffrn_reflns_limit_k_max 21
_diffrn_reflns_limit_k_min -21
_diffrn_reflns_limit_l_max 23
_diffrn_reflns_limit_l_min -23
_diffrn_reflns_number 32966
_diffrn_reflns_theta_full 26.02
_diffrn_reflns_theta_max 26.02
_diffrn_reflns_theta_min 3.4
_diffrn_source 'Enraf Nonius FR590'
_exptl_absorpt_coefficient_mu 2.379
_exptl_absorpt_correction_T_max 0.7892
_exptl_absorpt_correction_T_min 0.7042
_exptl_absorpt_correction_type multi-scan
_exptl_absorpt_process_details
;
        [c.f. r.h. blessing, acta cryst. (1995), a51, 33-38]
;
_exptl_crystal_colour black
_exptl_crystal_density_diffrn 1.457
_exptl_crystal_density_method 'not measured'
_exptl_crystal_description prism
_exptl_crystal_F_000 1144
_exptl_crystal_size_max 0.15
_exptl_crystal_size_mid 0.1
_exptl_crystal_size_min 0.1
_refine_diff_density_max 1.93
_refine_diff_density_min -0.787
_refine_diff_density_rms 0.121
_refine_ls_extinction_method none
_refine_ls_goodness_of_fit_ref 1.074
_refine_ls_hydrogen_treatment constr
_refine_ls_matrix_type full
_refine_ls_number_parameters 146
_refine_ls_number_reflns 2653
_refine_ls_number_restraints 16
_refine_ls_restrained_S_all 1.127
_refine_ls_R_factor_all 0.0471
_refine_ls_R_factor_gt 0.0341
_refine_ls_shift/su_max 0.002
_refine_ls_shift/su_mean 0
_refine_ls_structure_factor_coef Fsqd
_refine_ls_weighting_details 'calc w=1/[\s^2^(Fo^2^)+(0.0430P)^2^+7.8318P] where P=(Fo^2^+2Fc^2^)/3'
_refine_ls_weighting_scheme calc
_refine_ls_wR_factor_gt 0.0853
_refine_ls_wR_factor_ref 0.0916
_reflns_number_gt 2181
_reflns_number_total 2653
_reflns_threshold_expression >2sigma(I)
_cod_data_source_file om900520h_si_003.cif
_cod_data_source_block jun105
_cod_original_sg_symbol_H-M 'P n m m'
_cod_database_code 4069937

loop_
_symmetry_equiv_pos_as_xyz
'x, y, z'
'-x, -y, z+1/2'
'x, -y+1/2, -z+1/2'
'-x, y+1/2, -z'
'-x, -y, -z'
'x, y, -z-1/2'
'-x, y-1/2, z-1/2'
'x, -y-1/2, z'

loop_
_atom_site_label
_atom_site_type_symbol
_atom_site_fract_x
_atom_site_fract_y
_atom_site_fract_z
_atom_site_U_iso_or_equiv
_atom_site_adp_type
_atom_site_occupancy
_atom_site_symmetry_multiplicity
_atom_site_calc_flag
_atom_site_refinement_flags
_atom_site_disorder_group
Sm Sm 0.10626(4) 0.25 0.634761(16) 0.02175(13) Uani 1 2 d S .
Si Si 0.3063(2) 0.45057(9) 0.75 0.0212(4) Uani 1 2 d S 1
C1 C 0.3266(8) 0.2909(3) 0.75 0.0191(12) Uani 1 2 d S 1
H1 H 0.4397 0.3107 0.75 0.023 Uiso 1 2 calc SR 1
C2 C 0.2026(8) 0.3519(3) 0.75 0.0195(13) Uani 1 2 d S 1
C3 C 0.0223(8) 0.3496(3) 0.75 0.0208(13) Uani 1 2 d S 1
H3 H -0.0265 0.3997 0.75 0.025 Uiso 1 2 calc SR 1
C4 C -0.1051(8) 0.2907(3) 0.75 0.0202(12) Uani 1 2 d S 1
H4 H -0.2175 0.3113 0.75 0.024 Uiso 1 2 calc SR 1
C5 C 0.1507(9) 0.5347(4) 0.75 0.0297(15) Uani 1 2 d S 1
H5 H 0.2254 0.5814 0.75 0.036 Uiso 1 2 calc SR 1
C6 C 0.0414(7) 0.5432(3) 0.6829(3) 0.0394(13) Uani 1 1 d . 1
H6A H 0.1136 0.5378 0.6403 0.059 Uiso 1 1 calc R 1
H6B H -0.0128 0.5941 0.6828 0.059 Uiso 1 1 calc R 1
H6C H -0.047 0.5033 0.6825 0.059 Uiso 1 1 calc R 1
C7 C 0.4487(6) 0.4573(3) 0.6676(3) 0.0300(11) Uani 1 1 d . 1
H7 H 0.5515 0.425 0.6781 0.036 Uiso 1 1 calc R 1
C8 C 0.3687(7) 0.4236(3) 0.6003(3) 0.0398(13) Uani 1 1 d . 1
H8A H 0.3264 0.3716 0.6104 0.06 Uiso 1 1 calc R 1
H8B H 0.4547 0.4212 0.5622 0.06 Uiso 1 1 calc R 1
H8C H 0.2734 0.4563 0.5848 0.06 Uiso 1 1 calc R 1
C9 C 0.5160(9) 0.5381(3) 0.6508(3) 0.0557(17) Uani 1 1 d . 1
H9A H 0.5687 0.56 0.6939 0.084 Uiso 1 1 calc R 1
H9B H 0.4211 0.571 0.6354 0.084 Uiso 1 1 calc R 1
H9C H 0.6013 0.535 0.6125 0.084 Uiso 1 1 calc R 1
C10 C -0.1802(9) 0.25 0.5481(3) 0.0264(14) Uani 1 2 d S 1
C11 C -0.0880(6) 0.3159(3) 0.5261(2) 0.0247(10) Uani 1 1 d . 1
C12 C 0.0623(6) 0.2911(3) 0.4910(2) 0.0266(10) Uani 1 1 d . 1
C13 C -0.3535(9) 0.25 0.5828(4) 0.0376(18) Uani 1 2 d S 1
H13A H -0.3561 0.2114 0.6211 0.056 Uiso 0.5 1 calc PR 1
H13B H -0.4407 0.2376 0.5469 0.056 Uiso 0.5 1 calc PR 1
H13C H -0.3767 0.301 0.603 0.056 Uiso 0.5 1 calc PR 1
C14 C -0.1458(7) 0.3980(3) 0.5347(3) 0.0382(13) Uani 1 1 d . 1
H14A H -0.2313 0.4101 0.498 0.057 Uiso 1 1 calc R 1
H14B H -0.0476 0.4326 0.5294 0.057 Uiso 1 1 calc R 1
H14C H -0.1963 0.4048 0.5824 0.057 Uiso 1 1 calc R 1
C15 C 0.1925(7) 0.3393(3) 0.4528(2) 0.0342(12) Uani 1 1 d . 1
H15A H 0.1824 0.3312 0.401 0.051 Uiso 1 1 calc R 1
H15B H 0.3073 0.3245 0.4686 0.051 Uiso 1 1 calc R 1
H15C H 0.173 0.3938 0.4639 0.051 Uiso 1 1 calc R 1
C1S C 0.4528(16) 0.75 0.75 0.048(3) Uiso 1 4 d SD 1
C2S C 0.446(2) 0.75 0.6805(8) 0.107(9) Uiso 0.5 2 d SPD 1
C3S C 0.3005(19) 0.75 0.6448(9) 0.165(8) Uiso 1 2 d SD 1
C4S C 0.1570(19) 0.75 0.6834(6) 0.052(4) Uiso 0.5 2 d SPD 1
C5S C 0.148(2) 0.75 0.75 0.114(7) Uiso 1 4 d SD 1
C6S C 0.2999(19) 0.75 0.7934(8) 0.042(4) Uiso 0.5 2 d SPD 1

loop_
_atom_site_aniso_label
_atom_site_aniso_U_11
_atom_site_aniso_U_22
_atom_site_aniso_U_33
_atom_site_aniso_U_23
_atom_site_aniso_U_13
_atom_site_aniso_U_12
Sm 0.02320(19) 0.02329(19) 0.01876(19) 0 -0.00052(14) 0
Si 0.0227(9) 0.0143(8) 0.0267(9) 0 0 -0.0005(7)
C1 0.014(3) 0.018(3) 0.025(3) 0 0 -0.001(2)
C2 0.021(3) 0.019(3) 0.018(3) 0 0 -0.001(3)
C3 0.022(3) 0.016(3) 0.024(3) 0 0 0.001(3)
C4 0.015(3) 0.021(3) 0.025(3) 0 0 0.002(3)
C5 0.031(4) 0.021(3) 0.037(4) 0 0 0.005(3)
C6 0.039(3) 0.033(3) 0.046(3) 0.008(2) -0.005(3) 0.012(2)
C7 0.027(2) 0.027(2) 0.035(3) 0.002(2) 0.004(2) 0.001(2)
C8 0.041(3) 0.048(3) 0.031(3) -0.001(3) 0.007(2) 0.002(3)
C9 0.067(4) 0.037(3) 0.063(4) 0.003(3) 0.028(3) -0.017(3)
C10 0.028(3) 0.031(4) 0.021(3) 0 -0.002(3) 0
C11 0.028(3) 0.023(2) 0.023(2) 0.0022(18) -0.0040(19) 0.002(2)
C12 0.031(3) 0.031(3) 0.017(2) 0.0029(19) -0.0026(19) 0.001(2)
C13 0.036(4) 0.041(4) 0.036(4) 0 -0.002(3) 0
C14 0.040(3) 0.034(3) 0.041(3) 0.003(2) -0.001(2) 0.006(2)
C15 0.040(3) 0.038(3) 0.026(3) 0.009(2) 0.002(2) -0.003(2)

loop_
_atom_type_symbol
_atom_type_description
_atom_type_scat_dispersion_real
_atom_type_scat_dispersion_imag
_atom_type_scat_source
C C 0.0033 0.0016 'International Tables Vol C Tables 4.2.6.8 and 6.1.1.4'
H H 0 0 'International Tables Vol C Tables 4.2.6.8 and 6.1.1.4'
O O 0.0106 0.006 'International Tables Vol C Tables 4.2.6.8 and 6.1.1.4'
Si Si 0.0817 0.0704 'International Tables Vol C Tables 4.2.6.8 and 6.1.1.4'
Sm Sm -0.1638 3.4418 'International Tables Vol C Tables 4.2.6.8 and 6.1.1.4'

loop_
_geom_angle_atom_site_label_1
_geom_angle_atom_site_label_2
_geom_angle_atom_site_label_3
_geom_angle
_geom_angle_site_symmetry_1
_geom_angle_site_symmetry_3
C10 Sm C11 29.54(12) . 8_565
C10 Sm C11 29.54(12) . .
C11 Sm C11 48.61(19) 8_565 .
C10 Sm C12 48.62(16) . 8_565
C11 Sm C12 29.35(13) 8_565 8_565
C11 Sm C12 48.56(13) . 8_565
C10 Sm C12 48.62(16) . .
C11 Sm C12 48.56(13) 8_565 .
C11 Sm C12 29.35(13) . .
C12 Sm C12 29.52(19) 8_565 .
C10 Sm C4 88.32(16) . .
C11 Sm C4 109.92(14) 8_565 .
C11 Sm C4 97.67(13) . .
C12 Sm C4 136.67(14) 8_565 .
C12 Sm C4 126.80(14) . .
C10 Sm C4 88.32(16) . 3_556
C11 Sm C4 97.67(14) 8_565 3_556
C11 Sm C4 109.92(14) . 3_556
C12 Sm C4 126.80(14) 8_565 3_556
C12 Sm C4 136.67(14) . 3_556
C4 Sm C4 29.2(2) . 3_556
C10 Sm C3 104.82(16) . .
C11 Sm C3 132.62(15) 8_565 .
C11 Sm C3 100.10(14) . .
C12 Sm C3 148.65(14) 8_565 .
C12 Sm C3 122.92(13) . .
C4 Sm C3 29.32(17) . .
C4 Sm C3 55.60(16) 3_556 .
C10 Sm C3 104.82(16) . 3_556
C11 Sm C3 100.10(14) 8_565 3_556
C11 Sm C3 132.62(15) . 3_556
C12 Sm C3 122.92(13) 8_565 3_556
C12 Sm C3 148.65(14) . 3_556
C4 Sm C3 55.60(16) . 3_556
C4 Sm C3 29.32(17) 3_556 3_556
C3 Sm C3 75.1(2) . 3_556
C10 Sm C1 158.96(15) . .
C11 Sm C1 169.97(15) 8_565 .
C11 Sm C1 141.21(15) . .
C12 Sm C1 149.64(14) 8_565 .
C12 Sm C1 137.37(14) . .
C4 Sm C1 73.42(14) . .
C4 Sm C1 80.81(13) 3_556 .
C3 Sm C1 54.23(16) . .
C3 Sm C1 73.70(14) 3_556 .
C10 Sm C1 158.96(15) . 3_556
C11 Sm C1 141.21(15) 8_565 3_556
C11 Sm C1 169.97(15) . 3_556
C12 Sm C1 137.37(14) 8_565 3_556
C12 Sm C1 149.64(14) . 3_556
C4 Sm C1 80.81(13) . 3_556
C4 Sm C1 73.42(14) 3_556 3_556
C3 Sm C1 73.70(14) . 3_556
C3 Sm C1 54.23(16) 3_556 3_556
C1 Sm C1 28.9(2) . 3_556
C10 Sm C2 130.40(14) . .
C11 Sm C2 159.86(16) 8_565 .
C11 Sm C2 115.73(14) . .
C12 Sm C2 154.62(13) 8_565 .
C12 Sm C2 126.23(13) . .
C4 Sm C2 55.09(16) . .
C4 Sm C2 74.73(14) 3_556 .
C3 Sm C2 28.55(17) . .
C3 Sm C2 82.47(13) 3_556 .
C1 Sm C2 29.02(16) . .
C1 Sm C2 55.34(16) 3_556 .
C10 Sm C2 130.40(15) . 3_556
C11 Sm C2 115.73(14) 8_565 3_556
C11 Sm C2 159.86(16) . 3_556
C12 Sm C2 126.23(13) 8_565 3_556
C12 Sm C2 154.62(13) . 3_556
C4 Sm C2 74.73(14) . 3_556
C4 Sm C2 55.09(16) 3_556 3_556
C3 Sm C2 82.47(13) . 3_556
C3 Sm C2 28.55(17) 3_556 3_556
C1 Sm C2 55.34(16) . 3_556
C1 Sm C2 29.02(16) 3_556 3_556
C2 Sm C2 75.63(19) . 3_556
C2 Si C5 114.8(3) . .
C2 Si C7 107.81(18) . 6_557
C5 Si C7 109.15(19) . 6_557
C2 Si C7 107.81(18) . .
C5 Si C7 109.15(19) . .
C7 Si C7 107.8(3) 6_557 .
C1 C1 C2 137.5(3) 3_556 .
C1 C1 Sm 75.56(11) 3_556 .
C2 C1 Sm 77.0(2) . .
C1 C1 Sm 75.56(11) 3_556 6_557
C2 C1 Sm 77.0(2) . 6_557
Sm C1 Sm 98.16(19) . 6_557
C1 C1 H1 111.2 3_556 .
C2 C1 H1 111.2 . .
Sm C1 H1 130.9 . .
Sm C1 H1 130.9 6_557 .
C3 C2 C1 130.9(6) . .
C3 C2 Si 117.0(4) . .
C1 C2 Si 112.2(4) . .
C3 C2 Sm 73.8(2) . .
C1 C2 Sm 74.0(2) . .
Si C2 Sm 131.75(9) . .
C3 C2 Sm 73.8(2) . 6_557
C1 C2 Sm 74.0(2) . 6_557
Si C2 Sm 131.75(9) . 6_557
Sm C2 Sm 96.41(17) . 6_557
C2 C3 C4 135.9(6) . .
C2 C3 Sm 77.6(2) . .
C4 C3 Sm 74.1(2) . .
C2 C3 Sm 77.6(2) . 6_557
C4 C3 Sm 74.1(2) . 6_557
Sm C3 Sm 98.62(19) . 6_557
C2 C3 H3 112.1 . .
C4 C3 H3 112.1 . .
Sm C3 H3 130.6 . .
Sm C3 H3 130.6 6_557 .
C4 C4 C3 135.7(3) 3_556 .
C4 C4 Sm 75.41(12) 3_556 6_557
C3 C4 Sm 76.6(2) . 6_557
C4 C4 Sm 75.41(12) 3_556 .
C3 C4 Sm 76.6(2) . .
Sm C4 Sm 100.21(19) 6_557 .
C4 C4 H4 112.1 3_556 .
C3 C4 H4 112.1 . .
Sm C4 H4 129.9 6_557 .
Sm C4 H4 129.9 . .
C6 C5 C6 110.5(6) . 6_557
C6 C5 Si 115.8(3) . .
C6 C5 Si 115.8(3) 6_557 .
C6 C5 H5 104.4 . .
C6 C5 H5 104.4 6_557 .
Si C5 H5 104.4 . .
C5 C6 H6A 109.5 . .
C5 C6 H6B 109.5 . .
H6A C6 H6B 109.5 . .
C5 C6 H6C 109.5 . .
H6A C6 H6C 109.5 . .
H6B C6 H6C 109.5 . .
C8 C7 C9 109.0(5) . .
C8 C7 Si 113.8(3) . .
C9 C7 Si 115.0(4) . .
C8 C7 H7 106.1 . .
C9 C7 H7 106.1 . .
Si C7 H7 106.1 . .
C7 C8 H8A 109.5 . .
C7 C8 H8B 109.5 . .
H8A C8 H8B 109.5 . .
C7 C8 H8C 109.5 . .
H8A C8 H8C 109.5 . .
H8B C8 H8C 109.5 . .
C7 C9 H9A 109.5 . .
C7 C9 H9B 109.5 . .
H9A C9 H9B 109.5 . .
C7 C9 H9C 109.5 . .
H9A C9 H9C 109.5 . .
H9B C9 H9C 109.5 . .
C11 C10 C11 108.1(6) . 8_565
C11 C10 C13 125.8(3) . .
C11 C10 C13 125.8(3) 8_565 .
C11 C10 Sm 75.9(3) . .
C11 C10 Sm 75.9(3) 8_565 .
C13 C10 Sm 118.6(4) . .
C12 C11 C10 108.2(4) . .
C12 C11 C14 126.1(4) . .
C10 C11 C14 125.6(4) . .
C12 C11 Sm 76.0(2) . .
C10 C11 Sm 74.6(3) . .
C14 C11 Sm 118.4(3) . .
C11 C12 C12 107.8(3) . 8_565
C11 C12 C15 127.9(4) . .
C12 C12 C15 124.0(3) 8_565 .
C11 C12 Sm 74.7(3) . .
C12 C12 Sm 75.24(10) 8_565 .
C15 C12 Sm 120.9(3) . .
C2S C1S C6S 121.7(14) . .
C1S C2S C3S 122.8(14) . .
C2S C3S C4S 116.9(11) . .
C5S C4S C3S 126.1(11) . .
C4S C5S C6S 120.8(13) . .
C3S C6S C5S 124.4(14) 6_557 .
C3S C6S C1S 123.8(13) 6_557 .
C5S C6S C1S 111.8(11) . .

loop_
_geom_bond_atom_site_label_1
_geom_bond_atom_site_label_2
_geom_bond_distance
_geom_bond_site_symmetry_2
Sm C10 2.764(7) .
Sm C11 2.781(4) 8_565
Sm C11 2.781(4) .
Sm C12 2.797(4) 8_565
Sm C12 2.797(4) .
Sm C4 2.803(4) .
Sm C4 2.803(4) 3_556
Sm C3 2.836(4) .
Sm C3 2.836(4) 3_556
Sm C1 2.846(4) .
Sm C1 2.846(4) 3_556
Sm C2 2.884(4) .
Sm C2 2.884(4) 3_556
Si C2 1.896(6) .
Si C5 1.901(7) .
Si C7 1.902(5) 6_557
Si C7 1.902(5) .
C1 C1 1.419(11) 3_556
C1 C2 1.436(8) .
C1 Sm 2.846(4) 6_557
C1 H1 0.95 .
C2 C3 1.411(9) .
C2 Sm 2.884(4) 6_557
C3 C4 1.427(8) .
C3 Sm 2.836(4) 6_557
C3 H3 0.95 .
C4 C4 1.412(12) 3_556
C4 Sm 2.803(4) 6_557
C4 H4 0.95 .
C5 C6 1.524(6) .
C5 C6 1.524(6) 6_557
C5 H5 1 .
C6 H6A 0.98 .
C6 H6B 0.98 .
C6 H6C 0.98 .
C7 C8 1.520(7) .
C7 C9 1.531(7) .
C7 H7 1 .
C8 H8A 0.98 .
C8 H8B 0.98 .
C8 H8C 0.98 .
C9 H9A 0.98 .
C9 H9B 0.98 .
C9 H9C 0.98 .
C10 C11 1.414(6) .
C10 C11 1.414(6) 8_565
C10 C13 1.502(10) .
C11 C12 1.414(6) .
C11 C14 1.503(7) .
C12 C12 1.426(9) 8_565
C12 C15 1.499(7) .
C13 H13A 0.98 .
C13 H13B 0.98 .
C13 H13C 0.98 .
C14 H14A 0.98 .
C14 H14B 0.98 .
C14 H14C 0.98 .
C15 H15A 0.98 .
C15 H15B 0.98 .
C15 H15C 0.98 .
C1S C2S 1.298(15) .
C1S C6S 1.444(19) .
C2S C3S 1.318(15) .
C3S C4S 1.334(14) .
C4S C6S 1.20(2) 6_557
C4S C5S 1.246(12) .
C5S C6S 1.441(14) .
